data_7213768
loop_
_publ_author_name
'Zhang, Zhu-Yan'
'Deng, Zhao-Peng'
'Zhang, Xian-Fa'
'Huo, Li-Hua'
'Zhao, Hui'
'Gao, Shan'

_publ_section_title
;
 Self-assembly of [Cu3I2]- or [CuI]n-based (n = 2, 4, and \\infty )
 coordination polymers from unsymmetrical bis(pyridyl) and in situ
 ligands: syntheses, structures, and properties
;
_journal_issue 3
_journal_name_full CrystEngComm
_journal_page_first 359
_journal_paper_doi 10.1039/c3ce41774c
_journal_volume 16
_journal_year 2014
_chemical_formula_moiety 'C11 H9 Cu2 I2 N3'
_chemical_formula_sum 'C11 H9 Cu2 I2 N3'
_chemical_formula_weight 564.09
_chemical_name_systematic
;
?
;
_space_group_IT_number 14
_symmetry_cell_setting monoclinic
_symmetry_space_group_name_Hall '-P 2yn'
_symmetry_space_group_name_H-M 'P 1 21/n 1'
_atom_sites_solution_hydrogens geom
_atom_sites_solution_primary direct
_atom_sites_solution_secondary difmap
_audit_creation_method SHELXL-97
_cell_angle_alpha 90.00
_cell_angle_beta 93.34(3)
_cell_angle_gamma 90.00
_cell_formula_units_Z 4
_cell_length_a 9.825(2)
_cell_length_b 12.261(3)
_cell_length_c 11.798(2)
_cell_measurement_reflns_used 6566
_cell_measurement_temperature 295(2)
_cell_measurement_theta_max 27.46
_cell_measurement_theta_min 3.16
_cell_volume 1418.8(5)
_computing_cell_refinement RAPID-AUTO
_computing_data_collection 'RAPID-AUTO (Rigaku Corporation, 1998)'
_computing_data_reduction 'CrystalStructure (Rigaku/MSC and Rigaku Corporation, 2002)'
_computing_molecular_graphics SHELXL-97
_computing_structure_refinement 'ORTEP-II (Johnson, 1976)'
_computing_structure_solution 'SHELXS-97 (Sheldrick, 1997)'
_diffrn_ambient_temperature 295(2)
_diffrn_detector_area_resol_mean 10.000
_diffrn_measured_fraction_theta_full 0.996
_diffrn_measured_fraction_theta_max 0.996
_diffrn_measurement_device_type 'Rigaku RAXIS-RAPID'
_diffrn_measurement_method \w
_diffrn_radiation_monochromator graphite
_diffrn_radiation_source 'fine-focus sealed tube'
_diffrn_radiation_type MoK\a
_diffrn_radiation_wavelength 0.71073
_diffrn_reflns_av_R_equivalents 0.0989
_diffrn_reflns_av_sigmaI/netI 0.0829
_diffrn_reflns_limit_h_max 12
_diffrn_reflns_limit_h_min -12
_diffrn_reflns_limit_k_max 15
_diffrn_reflns_limit_k_min -15
_diffrn_reflns_limit_l_max 15
_diffrn_reflns_limit_l_min -14
_diffrn_reflns_number 13616
_diffrn_reflns_theta_full 27.47
_diffrn_reflns_theta_max 27.47
_diffrn_reflns_theta_min 3.11
_diffrn_standards_decay_% 0
_diffrn_standards_interval_count 0
_diffrn_standards_interval_time 0
_diffrn_standards_number 0
_exptl_absorpt_coefficient_mu 7.333
_exptl_absorpt_correction_T_max 0.4059
_exptl_absorpt_correction_T_min 0.2615
_exptl_absorpt_correction_type multi-scan
_exptl_absorpt_process_details 'ABSCOR (Higashi, 1995)'
_exptl_crystal_colour brown
_exptl_crystal_density_diffrn 2.641
_exptl_crystal_density_method 'not measured'
_exptl_crystal_description prism
_exptl_crystal_F_000 1040
_exptl_crystal_size_max 0.25
_exptl_crystal_size_mid 0.18
_exptl_crystal_size_min 0.15
_refine_diff_density_max 1.136
_refine_diff_density_min -1.422
_refine_diff_density_rms 0.238
_refine_ls_extinction_method none
_refine_ls_goodness_of_fit_ref 1.055
_refine_ls_hydrogen_treatment constr
_refine_ls_matrix_type full
_refine_ls_number_parameters 163
_refine_ls_number_reflns 3236
_refine_ls_number_restraints 0
_refine_ls_restrained_S_all 1.055
_refine_ls_R_factor_all 0.0840
_refine_ls_R_factor_gt 0.0491
_refine_ls_shift/su_max 0.000
_refine_ls_shift/su_mean 0.000
_refine_ls_structure_factor_coef Fsqd
_refine_ls_weighting_details 'calc w=1/[\s^2^(Fo^2^)+(0.0519P)^2^+1.9576P] where P=(Fo^2^+2Fc^2^)/3'
_refine_ls_weighting_scheme calc
_refine_ls_wR_factor_gt 0.1025
_refine_ls_wR_factor_ref 0.1369
_reflns_number_gt 2123
_reflns_number_total 3236
_reflns_threshold_expression >2sigma(I)
_cod_data_source_file c3ce41774c.txt
_cod_data_source_block 3
_cod_original_sg_symbol_H-M 'P 21/n'
_cod_database_code 7213768

loop_
_symmetry_equiv_pos_as_xyz
'x, y, z'
'-x+1/2, y+1/2, -z+1/2'
'-x, -y, -z'
'x-1/2, -y-1/2, z-1/2'

loop_
_atom_site_label
_atom_site_type_symbol
_atom_site_fract_x
_atom_site_fract_y
_atom_site_fract_z
_atom_site_U_iso_or_equiv
_atom_site_adp_type
_atom_site_occupancy
_atom_site_symmetry_multiplicity
_atom_site_calc_flag
_atom_site_refinement_flags
I1 I 0.22471(6) 0.48981(4) 0.49715(5) 0.0422(2) Uani 1 1 d .
I2 I -0.01255(6) 0.29090(5) 0.24835(5) 0.0467(2) Uani 1 1 d .
Cu1 Cu 0.12110(12) 0.30017(9) 0.44232(9) 0.0472(3) Uani 1 1 d .
Cu2 Cu 0.02259(14) 0.52599(10) 0.62875(11) 0.0579(4) Uani 1 1 d .
N1 N 0.0381(7) 0.1919(5) 0.5548(6) 0.0350(15) Uani 1 1 d .
N2 N 0.2769(7) 0.1809(6) 0.4601(6) 0.0410(17) Uani 1 1 d .
N3 N 0.5216(7) 0.0910(6) 0.2527(6) 0.0404(17) Uani 1 1 d .
C1 C -0.0836(9) 0.1967(7) 0.6005(8) 0.044(2) Uani 1 1 d .
H1 H -0.1418 0.2543 0.5808 0.053 Uiso 1 1 calc R
C2 C -0.1253(10) 0.1199(8) 0.6750(8) 0.052(2) Uani 1 1 d .
H2 H -0.2085 0.1277 0.7078 0.062 Uiso 1 1 calc R
C3 C -0.0455(11) 0.0324(8) 0.7009(9) 0.056(3) Uani 1 1 d .
H3 H -0.0736 -0.0207 0.7507 0.068 Uiso 1 1 calc R
C4 C 0.0777(10) 0.0233(8) 0.6524(8) 0.053(2) Uani 1 1 d .
H4 H 0.1337 -0.0365 0.6686 0.063 Uiso 1 1 calc R
C5 C 0.1180(9) 0.1040(7) 0.5791(7) 0.039(2) Uani 1 1 d .
C6 C 0.2454(9) 0.1002(7) 0.5226(7) 0.040(2) Uani 1 1 d .
H6 H 0.3031 0.0403 0.5316 0.048 Uiso 1 1 calc R
C7 C 0.4004(9) 0.1741(7) 0.4011(7) 0.0371(19) Uani 1 1 d .
C8 C 0.4128(9) 0.0984(7) 0.3158(8) 0.046(2) Uani 1 1 d .
H8 H 0.3415 0.0496 0.3013 0.055 Uiso 1 1 calc R
C9 C 0.6214(9) 0.1621(7) 0.2746(6) 0.0382(19) Uani 1 1 d .
H9 H 0.6972 0.1595 0.2310 0.046 Uiso 1 1 calc R
C10 C 0.6179(10) 0.2402(8) 0.3595(7) 0.046(2) Uani 1 1 d .
H10 H 0.6913 0.2870 0.3741 0.055 Uiso 1 1 calc R
C11 C 0.5043(9) 0.2470(8) 0.4217(7) 0.046(2) Uani 1 1 d .
H11 H 0.4980 0.3006 0.4769 0.056 Uiso 1 1 calc R

loop_
_atom_site_aniso_label
_atom_site_aniso_U_11
_atom_site_aniso_U_22
_atom_site_aniso_U_33
_atom_site_aniso_U_23
_atom_site_aniso_U_13
_atom_site_aniso_U_12
I1 0.0385(4) 0.0403(3) 0.0483(4) -0.0038(3) 0.0077(3) -0.0030(2)
I2 0.0471(4) 0.0487(4) 0.0439(4) -0.0015(3) -0.0011(3) -0.0041(3)
Cu1 0.0522(8) 0.0408(6) 0.0489(6) 0.0066(5) 0.0050(5) 0.0018(5)
Cu2 0.0584(9) 0.0518(7) 0.0652(8) 0.0183(6) 0.0182(7) 0.0087(6)
N1 0.030(4) 0.032(3) 0.042(4) 0.000(3) 0.001(3) 0.000(3)
N2 0.039(5) 0.038(4) 0.047(4) -0.007(3) 0.014(3) -0.004(3)
N3 0.041(5) 0.033(4) 0.048(4) -0.001(3) 0.008(3) -0.005(3)
C1 0.035(5) 0.036(5) 0.060(6) 0.005(4) 0.001(4) 0.003(4)
C2 0.041(6) 0.049(6) 0.067(6) -0.006(5) 0.018(5) -0.010(4)
C3 0.063(7) 0.040(5) 0.069(6) 0.013(5) 0.032(6) -0.006(5)
C4 0.049(7) 0.047(5) 0.064(6) 0.005(5) 0.008(5) 0.005(4)
C5 0.038(6) 0.036(5) 0.044(5) -0.005(4) 0.002(4) 0.003(4)
C6 0.038(5) 0.036(5) 0.047(5) 0.003(4) 0.013(4) 0.002(4)
C7 0.038(5) 0.038(4) 0.036(4) -0.007(4) 0.005(4) 0.003(4)
C8 0.034(5) 0.044(5) 0.062(6) -0.006(5) 0.015(4) -0.004(4)
C9 0.034(5) 0.048(5) 0.033(4) 0.000(4) 0.000(3) -0.006(4)
C10 0.039(6) 0.052(5) 0.047(5) 0.000(5) -0.001(4) -0.010(4)
C11 0.035(5) 0.057(5) 0.047(5) -0.017(5) 0.001(4) -0.012(4)

loop_
_atom_type_symbol
_atom_type_description
_atom_type_scat_dispersion_real
_atom_type_scat_dispersion_imag
_atom_type_scat_source
C C 0.0033 0.0016 'International Tables Vol C Tables 4.2.6.8 and 6.1.1.4'
H H 0.0000 0.0000 'International Tables Vol C Tables 4.2.6.8 and 6.1.1.4'
N N 0.0061 0.0033 'International Tables Vol C Tables 4.2.6.8 and 6.1.1.4'
Cu Cu 0.3201 1.2651 'International Tables Vol C Tables 4.2.6.8 and 6.1.1.4'
I I -0.4742 1.8119 'International Tables Vol C Tables 4.2.6.8 and 6.1.1.4'

loop_
_geom_angle_atom_site_label_1
_geom_angle_atom_site_label_2
_geom_angle_atom_site_label_3
_geom_angle
_geom_angle_site_symmetry_1
_geom_angle_site_symmetry_3
Cu1 I1 Cu2 89.98(4) . .
Cu1 I1 Cu2 59.22(4) . 3_566
Cu2 I1 Cu2 70.16(5) . 3_566
Cu1 I2 Cu2 60.95(4) . 3_566
N1 Cu1 N2 78.7(3) . .
N1 Cu1 I2 109.9(2) . .
N2 Cu1 I2 112.7(2) . .
N1 Cu1 I1 125.0(2) . .
N2 Cu1 I1 108.8(2) . .
I2 Cu1 I1 115.59(4) . .
N1 Cu1 Cu2 119.46(19) . 3_566
N2 Cu1 Cu2 161.77(19) . 3_566
I2 Cu1 Cu2 61.45(4) . 3_566
I1 Cu1 Cu2 63.66(5) . 3_566
N3 Cu2 I1 109.8(2) 4_566 .
N3 Cu2 Cu1 139.5(2) 4_566 3_566
I1 Cu2 Cu1 110.7(5) . 3_566
N3 Cu2 I2 101.5(2) 4_566 3_566
I1 Cu2 I2 121.0(2) . 3_566
Cu1 Cu2 I2 57.60(4) 3_566 3_566
N3 Cu2 I1 107.0(2) 4_566 3_566
I1 Cu2 I1 109.8(5) . 3_566
Cu1 Cu2 I1 57.12(4) 3_566 3_566
I2 Cu2 I1 106.81(5) 3_566 3_566
C1 N1 C5 118.0(7) . .
C1 N1 Cu1 128.4(5) . .
C5 N1 Cu1 113.6(5) . .
C6 N2 C7 118.2(7) . .
C6 N2 Cu1 113.1(6) . .
C7 N2 Cu1 128.2(5) . .
C9 N3 C8 116.9(7) . .
C9 N3 Cu2 124.4(6) . 4_665
C8 N3 Cu2 118.8(6) . 4_665
N1 C1 C2 122.4(8) . .
N1 C1 H1 118.8 . .
C2 C1 H1 118.8 . .
C3 C2 C1 120.0(9) . .
C3 C2 H2 120.0 . .
C1 C2 H2 120.0 . .
C2 C3 C4 118.9(9) . .
C2 C3 H3 120.5 . .
C4 C3 H3 120.5 . .
C3 C4 C5 119.5(9) . .
C3 C4 H4 120.2 . .
C5 C4 H4 120.2 . .
N1 C5 C4 121.1(8) . .
N1 C5 C6 115.6(7) . .
C4 C5 C6 123.3(8) . .
N2 C6 C5 118.8(8) . .
N2 C6 H6 120.6 . .
C5 C6 H6 120.6 . .
C11 C7 C8 118.2(8) . .
C11 C7 N2 121.3(7) . .
C8 C7 N2 120.4(8) . .
N3 C8 C7 123.9(8) . .
N3 C8 H8 118.0 . .
C7 C8 H8 118.0 . .
N3 C9 C10 123.0(8) . .
N3 C9 H9 118.5 . .
C10 C9 H9 118.5 . .
C11 C10 C9 118.9(8) . .
C11 C10 H10 120.6 . .
C9 C10 H10 120.6 . .
C7 C11 C10 119.1(8) . .
C7 C11 H11 120.4 . .
C10 C11 H11 120.4 . .

loop_
_geom_bond_atom_site_label_1
_geom_bond_atom_site_label_2
_geom_bond_distance
_geom_bond_site_symmetry_2
I1 Cu1 2.6048(13) .
I1 Cu2 2.6285(15) .
I1 Cu2 2.7797(18) 3_566
I2 Cu1 2.5738(15) .
I2 Cu2 2.6777(15) 3_566
Cu1 N1 2.077(7) .
Cu1 N2 2.119(7) .
Cu1 Cu2 2.665(2) 3_566
Cu2 N3 2.049(7) 4_566
Cu2 Cu1 2.665(2) 3_566
Cu2 I2 2.6777(15) 3_566
Cu2 I1 2.7797(18) 3_566
N1 C1 1.342(10) .
N1 C5 1.355(10) .
N2 C6 1.282(10) .
N2 C7 1.436(10) .
N3 C9 1.326(10) .
N3 C8 1.341(10) .
N3 Cu2 2.049(7) 4_665
C1 C2 1.366(12) .
C1 H1 0.9300 .
C2 C3 1.353(14) .
C2 H2 0.9300 .
C3 C4 1.373(13) .
C3 H3 0.9300 .
C4 C5 1.387(12) .
C4 H4 0.9300 .
C5 C6 1.452(11) .
C6 H6 0.9300 .
C7 C11 1.368(12) .
C7 C8 1.379(11) .
C8 H8 0.9300 .
C9 C10 1.388(12) .
C9 H9 0.9300 .
C10 C11 1.374(12) .
C10 H10 0.9300 .
C11 H11 0.9300 .

loop_
_geom_torsion_atom_site_label_1
_geom_torsion_atom_site_label_2
_geom_torsion_atom_site_label_3
_geom_torsion_atom_site_label_4
_geom_torsion
_geom_torsion_site_symmetry_1
_geom_torsion_site_symmetry_4
Cu2 I2 Cu1 N1 113.5(2) 3_566 .
Cu2 I2 Cu1 N2 -160.8(2) 3_566 .
Cu2 I2 Cu1 I1 -34.84(5) 3_566 .
Cu2 I1 Cu1 N1 -42.1(2) . .
Cu2 I1 Cu1 N1 -108.8(2) 3_566 .
Cu2 I1 Cu1 N2 -131.2(2) . .
Cu2 I1 Cu1 N2 162.0(2) 3_566 .
Cu2 I1 Cu1 I2 100.80(6) . .
Cu2 I1 Cu1 I2 34.06(5) 3_566 .
Cu2 I1 Cu1 Cu2 66.74(5) . 3_566
Cu1 I1 Cu2 N3 60.3(2) . 4_566
Cu2 I1 Cu2 N3 117.4(2) 3_566 4_566
Cu1 I1 Cu2 Cu1 -118.33(6) . 3_566
Cu2 I1 Cu2 Cu1 -61.27(5) 3_566 3_566
Cu1 I1 Cu2 I2 177.85(6) . 3_566
Cu2 I1 Cu2 I2 -125.09(7) 3_566 3_566
Cu1 I1 Cu2 I1 -57.05(5) . 3_566
Cu2 I1 Cu2 I1 0.0 3_566 3_566
N2 Cu1 N1 C1 -178.5(8) . .
I2 Cu1 N1 C1 -68.3(7) . .
I1 Cu1 N1 C1 76.4(8) . .
Cu2 Cu1 N1 C1 -0.5(8) 3_566 .
N2 Cu1 N1 C5 -1.5(6) . .
I2 Cu1 N1 C5 108.7(5) . .
I1 Cu1 N1 C5 -106.6(5) . .
Cu2 Cu1 N1 C5 176.4(5) 3_566 .
N1 Cu1 N2 C6 3.5(6) . .
I2 Cu1 N2 C6 -103.5(6) . .
I1 Cu1 N2 C6 126.9(6) . .
Cu2 Cu1 N2 C6 -170.8(5) 3_566 .
N1 Cu1 N2 C7 175.1(7) . .
I2 Cu1 N2 C7 68.1(7) . .
I1 Cu1 N2 C7 -61.5(7) . .
Cu2 Cu1 N2 C7 0.8(12) 3_566 .
C5 N1 C1 C2 3.9(13) . .
Cu1 N1 C1 C2 -179.3(6) . .
N1 C1 C2 C3 -3.1(15) . .
C1 C2 C3 C4 0.8(16) . .
C2 C3 C4 C5 0.6(16) . .
C1 N1 C5 C4 -2.4(12) . .
Cu1 N1 C5 C4 -179.7(7) . .
C1 N1 C5 C6 176.9(7) . .
Cu1 N1 C5 C6 -0.4(9) . .
C3 C4 C5 N1 0.2(14) . .
C3 C4 C5 C6 -179.0(9) . .
C7 N2 C6 C5 -177.5(7) . .
Cu1 N2 C6 C5 -5.0(10) . .
N1 C5 C6 N2 3.8(12) . .
C4 C5 C6 N2 -177.0(8) . .
C6 N2 C7 C11 -118.5(10) . .
Cu1 N2 C7 C11 70.2(11) . .
C6 N2 C7 C8 66.4(11) . .
Cu1 N2 C7 C8 -104.8(8) . .
C9 N3 C8 C7 -0.5(13) . .
Cu2 N3 C8 C7 -179.7(7) 4_665 .
C11 C7 C8 N3 0.9(14) . .
N2 C7 C8 N3 176.2(8) . .
C8 N3 C9 C10 1.1(13) . .
Cu2 N3 C9 C10 -179.7(6) 4_665 .
N3 C9 C10 C11 -2.2(13) . .
C8 C7 C11 C10 -2.0(14) . .
N2 C7 C11 C10 -177.2(8) . .
C9 C10 C11 C7 2.6(14) . .
